data_1536608
loop_
_publ_author_name
'Effenberger, H.'
'Langhof, H.'

_publ_section_title
;
 Die Kristallstruktur von Dikalium-tricobalt(II)-dihydroxid
 trisulfat-dihydrat, K2 Co3 (O H)2 (S O4)3 (H2 O)2
;
_journal_name_full
;
Monatshefte fuer Chemie und verwandte Teile anderer Wissenschaften (109,1978-)
;
_journal_page_first 165
_journal_page_last 177
_journal_volume 115
_journal_year 1984
_chemical_formula_sum 'Co3 H6 K2 O16 S3'
_chemical_name_systematic 'K2 Co3 (O H)2 (S O4)3 (H2 O)2'
_space_group_IT_number 36
_symmetry_space_group_name_Hall 'C 2c -2'
_symmetry_space_group_name_H-M 'C m c 21'
_cell_angle_alpha 90
_cell_angle_beta 90
_cell_angle_gamma 90
_cell_formula_units_Z 4
_cell_length_a 17.945
_cell_length_b 7.557
_cell_length_c 9.76
_cell_volume 1323.557
_citation_journal_id_ASTM MOCMB7
_cod_data_source_file Effenberger_MOCMB7_1984_595.cif
_cod_data_source_block H6Co3K2O16S3
_cod_original_formula_sum 'H6 Co3 K2 O16 S3'
_cod_database_code 1536608

loop_
_symmetry_equiv_pos_as_xyz
x,y,z
-x,-y,z+1/2
-x,y,z
x,-y,z+1/2
x+1/2,y+1/2,z
-x+1/2,-y+1/2,z+1/2
-x+1/2,y+1/2,z
x+1/2,-y+1/2,z+1/2

loop_
_atom_site_label
_atom_site_type_symbol
_atom_site_fract_x
_atom_site_fract_y
_atom_site_fract_z
_atom_site_occupancy
_atom_site_U_iso_or_equiv
O1 O-2 0.1166 0.1644 0.0083 1 0.0
H1 H+1 0 0.205 0.236 1 0.0
Co1 Co+2 0 0.2001 0 1 0.0
S2 S+6 0 0.1826 -0.3206 1 0.0
O6 O-2 0.0668 0.2945 -0.3216 1 0.0
O3 O-2 0.2461 0.219 0.0358 1 0.0
O4 O-2 0.1597 0.4259 0.1266 1 0.0
Co2 Co+2 0.0854 0.4663 0.2828 1 0.0
O7 O-2 0 0.07 -0.1972 1 0.0
O9 O-2 0 0.455 -0.0795 1 0.0
O10 O-2 0.1236 0.2353 0.3882 1 0.0
O5 O-2 0 0.0745 -0.4456 1 0.0
K1 K+1 0.1931 0.0448 -0.2616 1 0.0
H3 H+1 0.1 0.189 0.426 1 0.0
S1 S+6 0.1741 0.3045 0.0135 1 0.0
O8 O-2 0 0.3125 0.2 1 0.0
H4 H+1 0.156 0.274 0.441 1 0.0
H2 H+1 0 0.509 -0.017 1 0.0
O2 O-2 0.175 0.3998 -0.1177 1 0.0
